data_2023413
loop_
_publ_author_name
'Landee, Christopher P.'
'Dickie, Diane A.'
'Turnbull, Mark M.'

_publ_section_title
;
 CuBr<sub>2</sub> complexes with 3,5-disubstituted pyridine ligands.
;
_journal_issue 'Pt 3'
_journal_name_full 'Acta crystallographica. Section E, Crystallographic communications'
_journal_page_first 243
_journal_page_last 247
_journal_paper_doi 10.1107/S2056989025001343
_journal_volume 81
_journal_year 2025
_chemical_formula_iupac '[Cu Br2 (C7 H9 N)2]'
_chemical_formula_moiety 'C14 H18 Br2 Cu N2'
_chemical_formula_sum 'C14 H18 Br2 Cu N2'
_chemical_formula_weight 437.66
_chemical_name_systematic
;
<i>catena</i>-Poly[[bis(3,5-dimethylpyridine)copper(II)]-di-\m-bromido]
;
_space_group_crystal_system monoclinic
_space_group_IT_number 14
_space_group_name_Hall '-P 2ybc'
_space_group_name_H-M_alt 'P 1 21/c 1'
_atom_sites_solution_hydrogens geom
_atom_sites_solution_primary direct
_atom_sites_solution_secondary difmap
_audit_creation_method SHELXL-2019/3
_cell_angle_alpha 90
_cell_angle_beta 93.638(2)
_cell_angle_gamma 90
_cell_formula_units_Z 2
_cell_length_a 3.9901(2)
_cell_length_b 14.2902(9)
_cell_length_c 13.8338(8)
_cell_measurement_reflns_used 3415
_cell_measurement_temperature 100(2)
_cell_measurement_theta_max 28.24
_cell_measurement_theta_min 2.85
_cell_volume 787.20(8)
_computing_cell_refinement
;
SAINT (Bruker, 2022)
;
_computing_data_collection
;
APEX4 (Bruker, 2022)
;
_computing_data_reduction
;
SAINT (Bruker, 2022)
;
_computing_molecular_graphics
;
SHELXTL (Sheldrick, 2008)
;
_computing_publication_material
;
publCIF (Westrip, 2010)
;
_computing_structure_refinement
;
SHELXL (Sheldrick, 2015)
;
_computing_structure_solution
;
SHELXS (Sheldrick, 2008)
;
_diffrn_ambient_temperature 100(2)
_diffrn_measured_fraction_theta_full 0.989
_diffrn_measured_fraction_theta_max 0.987
_diffrn_measurement_device_type 'Bruker APEXII CCD'
_diffrn_measurement_method '\f and \w scans'
_diffrn_radiation_type MoK\a
_diffrn_radiation_wavelength 0.71073
_diffrn_reflns_av_R_equivalents 0.0577
_diffrn_reflns_av_unetI/netI 0.0636
_diffrn_reflns_limit_h_max 5
_diffrn_reflns_limit_h_min -5
_diffrn_reflns_limit_k_max 19
_diffrn_reflns_limit_k_min 0
_diffrn_reflns_limit_l_max 18
_diffrn_reflns_limit_l_min 0
_diffrn_reflns_number 3775
_diffrn_reflns_theta_full 25.242
_diffrn_reflns_theta_max 28.287
_diffrn_reflns_theta_min 2.851
_exptl_absorpt_coefficient_mu 6.451
_exptl_absorpt_correction_T_max 0.7457
_exptl_absorpt_correction_T_min 0.6497
_exptl_absorpt_correction_type multi-scan
_exptl_absorpt_process_details
;
(<i>TWINABS</i>; Sheldrick, 2012)
;
_exptl_crystal_colour green
_exptl_crystal_density_diffrn 1.846
_exptl_crystal_density_method 'not measured'
_exptl_crystal_description needle
_exptl_crystal_F_000 430
_exptl_crystal_size_max 0.455
_exptl_crystal_size_mid 0.033
_exptl_crystal_size_min 0.026
_refine_diff_density_max 0.685
_refine_diff_density_min -0.642
_refine_ls_extinction_method none
_refine_ls_goodness_of_fit_ref 1.048
_refine_ls_hydrogen_treatment constr
_refine_ls_matrix_type full
_refine_ls_number_parameters 91
_refine_ls_number_reflns 3775
_refine_ls_number_restraints 0
_refine_ls_restrained_S_all 1.048
_refine_ls_R_factor_all 0.0514
_refine_ls_R_factor_gt 0.0438
_refine_ls_shift/su_max 0.001
_refine_ls_shift/su_mean 0.000
_refine_ls_structure_factor_coef Fsqd
_refine_ls_weighting_details 'w=1/[\s^2^(Fo^2^)+(0.0241P)^2^+1.7185P] where P=(Fo^2^+2Fc^2^)/3'
_refine_ls_weighting_scheme calc
_refine_ls_wR_factor_gt 0.0845
_refine_ls_wR_factor_ref 0.0873
_reflns_number_gt 3425
_reflns_number_total 3775
_reflns_threshold_expression 'I > 2\s(I)'
_cod_data_source_file wm5752.cif
_cod_data_source_block 2
_cod_depositor_comments 'Adding full bibliography for 2023412--2023413.cif.'
_cod_original_sg_symbol_H-M 'P 21/c'
_cod_database_code 2023413
_shelx_space_group_comment
;
The symmetry employed for this shelxl refinement is uniquely defined
by the following loop, which should always be used as a source of
symmetry information in preference to the above space-group names.
They are only intended as comments.
;
_shelx_estimated_absorpt_t_min 0.157
_shelx_estimated_absorpt_t_max 0.850

loop_
_space_group_symop_operation_xyz
'x, y, z'
'-x, y+1/2, -z+1/2'
'-x, -y, -z'
'x, -y-1/2, z-1/2'

loop_
_atom_site_type_symbol
_atom_site_label
_atom_site_fract_x
_atom_site_fract_y
_atom_site_fract_z
_atom_site_U_iso_or_equiv
_atom_site_adp_type
_atom_site_calc_flag
_atom_site_occupancy
_atom_site_disorder_assembly
_atom_site_disorder_group
Cu Cu1 0.500000 0.500000 0.500000 0.0159(2) Uani d 1 . .
Br Br1 0.88458(12) 0.40484(3) 0.60226(4) 0.01099(12) Uani d 1 . .
N N1 0.4753(11) 0.3991(3) 0.3989(3) 0.0148(8) Uani d 1 . .
C C2 0.5684(13) 0.4157(4) 0.3100(4) 0.0151(11) Uani d 1 . .
H H2 0.644319 0.476702 0.295266 0.018 Uiso calc 1 . .
C C3 0.5605(13) 0.3482(4) 0.2376(4) 0.0134(11) Uani d 1 . .
C C4 0.4344(13) 0.2605(4) 0.2590(4) 0.0144(10) Uani d 1 . .
H H4 0.419115 0.213034 0.210788 0.017 Uiso calc 1 . .
C C5 0.3306(13) 0.2424(4) 0.3513(4) 0.0147(11) Uani d 1 . .
C C6 0.3613(13) 0.3133(4) 0.4192(4) 0.0148(10) Uani d 1 . .
H H6 0.298962 0.300820 0.483049 0.018 Uiso calc 1 . .
C C7 0.6748(16) 0.3708(4) 0.1379(4) 0.0210(12) Uani d 1 . .
H H7A 0.651403 0.315085 0.096682 0.025 Uiso calc 1 . .
H H7B 0.536313 0.421464 0.109048 0.025 Uiso calc 1 . .
H H7C 0.910514 0.390453 0.143358 0.025 Uiso calc 1 . .
C C8 0.1978(15) 0.1474(4) 0.3771(4) 0.0205(12) Uani d 1 . .
H H8A 0.194168 0.106560 0.320159 0.025 Uiso calc 1 . .
H H8B 0.343355 0.120063 0.429397 0.025 Uiso calc 1 . .
H H8C -0.030447 0.153981 0.398525 0.025 Uiso calc 1 . .

loop_
_atom_site_aniso_label
_atom_site_aniso_U_11
_atom_site_aniso_U_22
_atom_site_aniso_U_33
_atom_site_aniso_U_12
_atom_site_aniso_U_13
_atom_site_aniso_U_23
Cu1 0.0231(4) 0.0114(4) 0.0122(4) 0.0079(4) -0.0074(4) -0.0055(3)
Br1 0.01092(18) 0.0107(2) 0.0112(2) 0.0017(2) -0.00078(16) 0.0002(2)
N1 0.0191(19) 0.012(2) 0.013(2) 0.0028(18) -0.0045(18) -0.0028(16)
C2 0.016(2) 0.012(2) 0.016(2) 0.002(2) -0.003(2) -0.003(2)
C3 0.014(3) 0.015(2) 0.011(2) 0.003(2) 0.001(2) -0.002(2)
C4 0.012(2) 0.014(2) 0.017(3) 0.002(2) -0.004(2) -0.0072(19)
C5 0.013(3) 0.014(2) 0.017(3) 0.002(2) 0.000(2) -0.004(2)
C6 0.014(2) 0.016(2) 0.014(2) 0.001(2) 0.000(2) 0.001(2)
C7 0.023(3) 0.022(3) 0.019(3) -0.001(2) 0.005(2) -0.001(2)
C8 0.020(3) 0.020(3) 0.022(3) -0.005(2) 0.001(2) -0.001(2)

loop_
_atom_type_symbol
_atom_type_description
_atom_type_scat_dispersion_real
_atom_type_scat_dispersion_imag
_atom_type_scat_source
C C 0.0033 0.0016 'International Tables Vol C Tables 4.2.6.8 and 6.1.1.4'
H H 0.0000 0.0000 'International Tables Vol C Tables 4.2.6.8 and 6.1.1.4'
N N 0.0061 0.0033 'International Tables Vol C Tables 4.2.6.8 and 6.1.1.4'
Cu Cu 0.3201 1.2651 'International Tables Vol C Tables 4.2.6.8 and 6.1.1.4'
Br Br -0.2901 2.4595 'International Tables Vol C Tables 4.2.6.8 and 6.1.1.4'

loop_
_geom_angle_atom_site_label_1
_geom_angle_atom_site_label_2
_geom_angle_atom_site_label_3
_geom_angle_site_symmetry_1
_geom_angle_site_symmetry_3
_geom_angle
_geom_angle_publ_flag
N1 Cu1 N1 . 3_666 180.0(2) ?
N1 Cu1 Br1 . . 90.27(12) y
N1 Cu1 Br1 3_666 . 89.73(12) ?
N1 Cu1 Br1 . 3_666 89.73(12) ?
N1 Cu1 Br1 3_666 3_666 90.27(12) ?
Br1 Cu1 Br1 . 3_666 180.0 ?
C2 N1 C6 . . 118.3(4) ?
C2 N1 Cu1 . . 120.9(4) ?
C6 N1 Cu1 . . 120.9(3) ?
N1 C2 C3 . . 123.3(5) ?
N1 C2 H2 . . 118.3 ?
C3 C2 H2 . . 118.3 ?
C2 C3 C4 . . 117.6(5) ?
C2 C3 C7 . . 121.0(5) ?
C4 C3 C7 . . 121.3(5) ?
C3 C4 C5 . . 119.8(4) ?
C3 C4 H4 . . 120.1 ?
C5 C4 H4 . . 120.1 ?
C6 C5 C4 . . 117.9(5) ?
C6 C5 C8 . . 121.1(5) ?
C4 C5 C8 . . 121.0(5) ?
N1 C6 C5 . . 123.0(5) ?
N1 C6 H6 . . 118.5 ?
C5 C6 H6 . . 118.5 ?
C3 C7 H7A . . 109.5 ?
C3 C7 H7B . . 109.5 ?
H7A C7 H7B . . 109.5 ?
C3 C7 H7C . . 109.5 ?
H7A C7 H7C . . 109.5 ?
H7B C7 H7C . . 109.5 ?
C5 C8 H8A . . 109.5 ?
C5 C8 H8B . . 109.5 ?
H8A C8 H8B . . 109.5 ?
C5 C8 H8C . . 109.5 ?
H8A C8 H8C . . 109.5 ?
H8B C8 H8C . . 109.5 ?

loop_
_geom_bond_atom_site_label_1
_geom_bond_atom_site_label_2
_geom_bond_site_symmetry_2
_geom_bond_distance
_geom_bond_publ_flag
Cu1 N1 . 2.007(4) y
Cu1 N1 3_666 2.007(4) ?
Cu1 Br1 . 2.4350(5) y
Cu1 Br1 3_666 2.4350(5) ?
N1 C2 . 1.328(7) ?
N1 C6 . 1.343(7) ?
C2 C3 . 1.389(7) ?
C2 H2 . 0.9500 ?
C3 C4 . 1.390(7) ?
C3 C7 . 1.515(7) ?
C4 C5 . 1.391(8) ?
C4 H4 . 0.9500 ?
C5 C6 . 1.382(7) ?
C5 C8 . 1.507(7) ?
C6 H6 . 0.9500 ?
C7 H7A . 0.9800 ?
C7 H7B . 0.9800 ?
C7 H7C . 0.9800 ?
C8 H8A . 0.9800 ?
C8 H8B . 0.9800 ?
C8 H8C . 0.9800 ?

loop_
_geom_hbond_atom_site_label_D
_geom_hbond_atom_site_label_H
_geom_hbond_atom_site_label_A
_geom_hbond_site_symmetry_A
_geom_hbond_distance_DH
_geom_hbond_distance_HA
_geom_hbond_distance_DA
_geom_hbond_angle_DHA
_geom_hbond_publ_flag
C2 H2 Br1 3_666 0.95 3.12 3.406(5) 99.6 yes
C6 H6 Br1 1_455 0.95 2.83 3.515(5) 129.8 yes

loop_
_geom_torsion_atom_site_label_1
_geom_torsion_atom_site_label_2
_geom_torsion_atom_site_label_3
_geom_torsion_atom_site_label_4
_geom_torsion_site_symmetry_1
_geom_torsion_site_symmetry_2
_geom_torsion_site_symmetry_3
_geom_torsion_site_symmetry_4
_geom_torsion
_geom_torsion_publ_flag
C6 N1 C2 C3 . . . . -1.4(8) ?
Cu1 N1 C2 C3 . . . . 179.2(4) ?
N1 C2 C3 C4 . . . . 2.9(8) ?
N1 C2 C3 C7 . . . . -179.1(5) ?
C2 C3 C4 C5 . . . . -1.7(8) ?
C7 C3 C4 C5 . . . . -179.8(5) ?
C3 C4 C5 C6 . . . . -0.7(8) ?
C3 C4 C5 C8 . . . . -179.1(5) ?
C2 N1 C6 C5 . . . . -1.3(8) ?
Cu1 N1 C6 C5 . . . . 178.1(4) ?
C4 C5 C6 N1 . . . . 2.3(8) ?
C8 C5 C6 N1 . . . . -179.3(5) ?
